data_7029980
loop_
_publ_author_name
'Kundu, Tanaya'
'Schweinfurth, David'
'Sarkar, Biprajit'
'Mondal, Tapan Kumar'
'Fiedler, Jan'
'Mobin, Shaikh M.'
'Puranik, Vedavati G.'
'Kaim, Wolfgang'
'Lahiri, Goutam Kumar'

_publ_section_title
;
 Strong metal-metal coupling in mixed-valent intermediates
 [Cl(L)Ru(\m-tppz)Ru(L)Cl]+, L = \b-diketonato ligands, tppz =
 2,3,5,6-tetrakis(2-pyridyl)pyrazine.
;
_journal_issue 43
_journal_name_full 'Dalton transactions (Cambridge, England : 2003)'
_journal_page_first 13429
_journal_page_last 13440
_journal_paper_doi 10.1039/c2dt31763j
_journal_volume 41
_journal_year 2012
_chemical_formula_moiety 'C46 H54 Cl2 N6 O4 Ru2'
_chemical_formula_sum 'C46 H54 Cl2 N6 O4 Ru2'
_chemical_formula_weight 1027.99
_chemical_name_common rutheniumcomplexes
_chemical_name_systematic
;
?
;
_space_group_IT_number 2
_symmetry_cell_setting triclinic
_symmetry_space_group_name_Hall '-P 1'
_symmetry_space_group_name_H-M 'P -1'
_atom_sites_solution_hydrogens geom
_atom_sites_solution_primary direct
_atom_sites_solution_secondary difmap
_audit_creation_method SHELXL-97
_cell_angle_alpha 77.721(3)
_cell_angle_beta 87.363(2)
_cell_angle_gamma 75.475(2)
_cell_formula_units_Z 2
_cell_length_a 12.1020(3)
_cell_length_b 13.1171(4)
_cell_length_c 15.5789(4)
_cell_measurement_reflns_used 4644
_cell_measurement_temperature 150(2)
_cell_measurement_theta_max 32.6939
_cell_measurement_theta_min 3.3054
_cell_volume 2339.16(12)
_computing_cell_refinement 'CrysAlisPro,Oxford,Version 1.171.33.42'
_computing_data_collection 'CrysAlisPro,Oxford,Version 1.171.33.42'
_computing_data_reduction 'CrysAlisPro,Oxford,Version 1.171.33.42'
_computing_molecular_graphics 'Bruker SHELXTL and PLATON'
_computing_publication_material 'Bruker SHELXTL'
_computing_structure_refinement 'SHELXL-97 (Sheldrick, 2008)'
_computing_structure_solution 'SHELXS-97 (Sheldrick, 2008)'
_diffrn_ambient_temperature 150(2)
_diffrn_detector_area_resol_mean 15.9948
_diffrn_measured_fraction_theta_full 0.998
_diffrn_measured_fraction_theta_max 0.998
_diffrn_measurement_device_type 'CrysAlisPro, Oxford Diffraction'
_diffrn_measurement_method '\f and \w scans'
_diffrn_radiation_monochromator graphite
_diffrn_radiation_source 'fine-focus sealed tube'
_diffrn_radiation_type MoK\a
_diffrn_radiation_wavelength 0.71073
_diffrn_reflns_av_R_equivalents 0.0646
_diffrn_reflns_av_sigmaI/netI 0.1602
_diffrn_reflns_limit_h_max 14
_diffrn_reflns_limit_h_min -14
_diffrn_reflns_limit_k_max 15
_diffrn_reflns_limit_k_min -15
_diffrn_reflns_limit_l_max 18
_diffrn_reflns_limit_l_min -18
_diffrn_reflns_number 16836
_diffrn_reflns_theta_full 25.00
_diffrn_reflns_theta_max 25.00
_diffrn_reflns_theta_min 3.31
_exptl_absorpt_coefficient_mu 0.808
_exptl_absorpt_correction_T_max 0.8423
_exptl_absorpt_correction_T_min 0.7821
_exptl_absorpt_correction_type multi-scan
_exptl_absorpt_process_details 'CrysAlisPro, Oxford Diffraction'
_exptl_crystal_colour black
_exptl_crystal_density_diffrn 1.460
_exptl_crystal_density_method 'not measured'
_exptl_crystal_description rectangular
_exptl_crystal_F_000 1052
_exptl_crystal_size_max 0.32
_exptl_crystal_size_mid 0.28
_exptl_crystal_size_min 0.22
_refine_diff_density_max 0.559
_refine_diff_density_min -0.543
_refine_diff_density_rms 0.093
_refine_ls_extinction_method none
_refine_ls_goodness_of_fit_ref 0.745
_refine_ls_hydrogen_treatment riding
_refine_ls_matrix_type full
_refine_ls_number_parameters 584
_refine_ls_number_reflns 8234
_refine_ls_number_restraints 66
_refine_ls_restrained_S_all 0.773
_refine_ls_R_factor_all 0.0936
_refine_ls_R_factor_gt 0.0435
_refine_ls_shift/su_max 0.001
_refine_ls_shift/su_mean 0.000
_refine_ls_structure_factor_coef Fsqd
_refine_ls_weighting_details 'calc w=1/[\s^2^(Fo^2^)+(0.0165P)^2^+0.0000P] where P=(Fo^2^+2Fc^2^)/3'
_refine_ls_weighting_scheme calc
_refine_ls_wR_factor_gt 0.0639
_refine_ls_wR_factor_ref 0.0700
_reflns_number_gt 4570
_reflns_number_total 8234
_reflns_threshold_expression >2sigma(I)
_cod_data_source_file c2dt31763j.txt
_cod_data_source_block 3
_cod_depositor_comments
;
The following automatic conversions were performed:

'_symmetry_cell_setting' value 'Triclinic' changed to 'triclinic'
according to
/usr/data/users/saulius/automatic-downloads/retrospective/RSC/lib/dictionaries/cif_core.dic
dictionary named 'cif_core.dic' version 2.4.2 from 2011-04-26.

Automatic conversion script
Id: cif_fix_values 2281 2013-09-26 08:29:07Z andrius 
;
_cod_original_cell_volume 2339.17(11)
_cod_original_sg_symbol_H-M P-1
_cod_database_code 7029980

loop_
_symmetry_equiv_pos_as_xyz
'x, y, z'
'-x, -y, -z'

loop_
_atom_site_label
_atom_site_type_symbol
_atom_site_fract_x
_atom_site_fract_y
_atom_site_fract_z
_atom_site_U_iso_or_equiv
_atom_site_adp_type
_atom_site_occupancy
_atom_site_symmetry_multiplicity
_atom_site_calc_flag
_atom_site_refinement_flags
_atom_site_disorder_assembly
_atom_site_disorder_group
Ru1 Ru -0.06505(3) 1.05084(4) 0.24657(3) 0.02077(13) Uani 1 1 d . . .
Ru2 Ru 0.44091(3) 0.76809(4) 0.38028(3) 0.02285(13) Uani 1 1 d . . .
Cl1 Cl -0.18205(9) 0.94091(11) 0.32116(9) 0.0281(3) Uani 1 1 d . . .
Cl2 Cl 0.40069(9) 0.71470(11) 0.53198(9) 0.0292(3) Uani 1 1 d . . .
O1 O 0.0270(2) 1.1550(3) 0.1818(2) 0.0256(9) Uani 1 1 d . . .
O2 O -0.2127(3) 1.1579(3) 0.1912(2) 0.0280(9) Uani 1 1 d . . .
O3 O 0.4816(3) 0.8083(3) 0.2527(2) 0.0303(9) Uani 1 1 d . . .
O4 O 0.6082(2) 0.6897(3) 0.4117(2) 0.0257(9) Uani 1 1 d . . .
N1 N -0.0515(3) 1.1162(3) 0.3514(3) 0.0167(10) Uani 1 1 d . . .
N2 N 0.0769(3) 0.9594(3) 0.2936(3) 0.0166(10) Uani 1 1 d . . .
N3 N -0.0304(3) 0.9501(3) 0.1602(3) 0.0203(10) Uani 1 1 d . . .
N4 N 0.4464(3) 0.9170(3) 0.3945(3) 0.0244(11) Uani 1 1 d . . .
N5 N 0.2872(3) 0.8461(3) 0.3495(3) 0.0193(11) Uani 1 1 d . . .
N6 N 0.3819(3) 0.6498(3) 0.3477(3) 0.0207(10) Uani 1 1 d . . .
C1 C -0.1319(4) 1.1820(4) 0.3908(3) 0.0195(12) Uani 1 1 d . . .
H1 H -0.2058 1.2085 0.3647 0.023 Uiso 1 1 calc R . .
C2 C -0.1131(4) 1.2128(4) 0.4662(3) 0.0217(13) Uani 1 1 d . . .
H2 H -0.1719 1.2611 0.4905 0.026 Uiso 1 1 calc R . .
C3 C -0.0070(4) 1.1723(4) 0.5068(3) 0.0193(12) Uani 1 1 d . . .
H3 H 0.0080 1.1925 0.5593 0.023 Uiso 1 1 calc R . .
C4 C 0.0765(4) 1.1025(4) 0.4700(3) 0.0181(12) Uani 1 1 d . . .
H4 H 0.1489 1.0724 0.4979 0.022 Uiso 1 1 calc R . .
C5 C 0.0545(3) 1.0764(4) 0.3924(3) 0.0155(12) Uani 1 1 d . . .
C6 C 0.1314(4) 0.9953(4) 0.3518(3) 0.0169(12) Uani 1 1 d . . .
C7 C 0.2488(4) 0.9459(4) 0.3682(3) 0.0146(12) Uani 1 1 d . . .
C8 C 0.2262(3) 0.8009(4) 0.3011(3) 0.0192(13) Uani 1 1 d . . .
C9 C 0.1255(4) 0.8699(4) 0.2606(3) 0.0193(13) Uani 1 1 d . . .
C10 C 0.0680(4) 0.8685(4) 0.1793(3) 0.0196(12) Uani 1 1 d . . .
C11 C 0.1102(4) 0.8011(4) 0.1219(3) 0.0275(14) Uani 1 1 d . . .
H11 H 0.1804 0.7483 0.1346 0.033 Uiso 1 1 calc R . .
C12 C 0.0507(4) 0.8107(4) 0.0468(3) 0.0302(14) Uani 1 1 d . . .
H12 H 0.0799 0.7654 0.0066 0.036 Uiso 1 1 calc R . .
C13 C -0.0528(4) 0.8872(4) 0.0298(4) 0.0297(15) Uani 1 1 d . . .
H13 H -0.0977 0.8921 -0.0201 0.036 Uiso 1 1 calc R . .
C14 C -0.0887(4) 0.9555(4) 0.0869(3) 0.0244(13) Uani 1 1 d . . .
H14 H -0.1582 1.0093 0.0740 0.029 Uiso 1 1 calc R . .
C15 C 0.5396(4) 0.9550(4) 0.3969(3) 0.0247(13) Uani 1 1 d . . .
H15 H 0.6125 0.9059 0.3988 0.030 Uiso 1 1 calc R . .
C16 C 0.5352(4) 1.0614(4) 0.3967(3) 0.0263(14) Uani 1 1 d . . .
H16 H 0.6033 1.0849 0.3972 0.032 Uiso 1 1 calc R . .
C17 C 0.4297(4) 1.1328(4) 0.3956(3) 0.0271(14) Uani 1 1 d . . .
H17 H 0.4239 1.2058 0.3977 0.032 Uiso 1 1 calc R . .
C18 C 0.3322(4) 1.0964(4) 0.3916(3) 0.0221(13) Uani 1 1 d . . .
H18 H 0.2589 1.1447 0.3904 0.027 Uiso 1 1 calc R . .
C19 C 0.3421(4) 0.9901(4) 0.3895(3) 0.0230(13) Uani 1 1 d . . .
C20 C 0.4273(4) 0.5438(4) 0.3647(3) 0.0298(14) Uani 1 1 d . . .
H20 H 0.5001 0.5181 0.3926 0.036 Uiso 1 1 calc R . .
C21 C 0.3763(4) 0.4691(4) 0.3448(4) 0.0330(15) Uani 1 1 d . . .
H21 H 0.4133 0.3945 0.3564 0.040 Uiso 1 1 calc R . .
C22 C 0.2678(4) 0.5076(4) 0.3069(4) 0.0357(16) Uani 1 1 d . . .
H22 H 0.2286 0.4587 0.2933 0.043 Uiso 1 1 calc R . .
C23 C 0.2176(4) 0.6150(4) 0.2894(3) 0.0259(14) Uani 1 1 d . . .
H23 H 0.1431 0.6408 0.2644 0.031 Uiso 1 1 calc R . .
C24 C 0.2754(4) 0.6870(4) 0.3081(3) 0.0233(13) Uani 1 1 d . . .
C25 C -0.0160(4) 1.2575(5) 0.1641(3) 0.0295(14) Uani 1 1 d . . .
C26 C -0.1310(4) 1.3075(4) 0.1564(4) 0.0336(15) Uani 1 1 d . . .
H26 H -0.1506 1.3839 0.1443 0.040 Uiso 1 1 calc R . .
C27 C -0.2219(4) 1.2579(5) 0.1647(4) 0.0314(15) Uani 1 1 d . . .
C28 C 0.0731(5) 1.3253(5) 0.1466(4) 0.0401(16) Uani 1 1 d . . .
C29 C 0.1847(6) 1.2615(7) 0.1912(7) 0.179(6) Uani 1 1 d . . .
H29A H 0.2087 1.1923 0.1728 0.269 Uiso 1 1 calc R . .
H29B H 0.1747 1.2487 0.2551 0.269 Uiso 1 1 calc R . .
H29C H 0.2431 1.3020 0.1747 0.269 Uiso 1 1 calc R . .
C30 C 0.0939(7) 1.3512(8) 0.0514(6) 0.128(4) Uani 1 1 d . . .
H30A H 0.1272 1.4135 0.0375 0.192 Uiso 1 1 calc R . .
H30B H 0.0215 1.3679 0.0194 0.192 Uiso 1 1 calc R . .
H30C H 0.1467 1.2892 0.0339 0.192 Uiso 1 1 calc R . .
C31 C 0.0350(6) 1.4296(7) 0.1767(7) 0.135(5) Uani 1 1 d . . .
H31A H 0.0906 1.4728 0.1583 0.202 Uiso 1 1 calc R . .
H31B H 0.0292 1.4151 0.2409 0.202 Uiso 1 1 calc R . .
H31C H -0.0397 1.4692 0.1507 0.202 Uiso 1 1 calc R . .
C32 C -0.3449(4) 1.3287(5) 0.1401(4) 0.0414(17) Uani 1 1 d . . .
C33 C -0.3481(5) 1.3750(6) 0.0428(4) 0.073(2) Uani 1 1 d . . .
H33A H -0.3221 1.3165 0.0109 0.110 Uiso 1 1 calc R . .
H33B H -0.2980 1.4244 0.0296 0.110 Uiso 1 1 calc R . .
H33C H -0.4264 1.4141 0.0247 0.110 Uiso 1 1 calc R . .
C34 C -0.3737(5) 1.4159(7) 0.1931(6) 0.103(3) Uani 1 1 d . . .
H34A H -0.4525 1.4580 0.1804 0.154 Uiso 1 1 calc R . .
H34B H -0.3217 1.4634 0.1773 0.154 Uiso 1 1 calc R . .
H34C H -0.3655 1.3829 0.2558 0.154 Uiso 1 1 calc R . .
C35 C -0.4283(5) 1.2592(6) 0.1608(5) 0.086(3) Uani 1 1 d . . .
H35A H -0.4327 1.2353 0.2246 0.129 Uiso 1 1 calc R . .
H35B H -0.4027 1.1963 0.1338 0.129 Uiso 1 1 calc R . .
H35C H -0.5038 1.3007 0.1375 0.129 Uiso 1 1 calc R . .
C36 C 0.5790(5) 0.7737(5) 0.2190(4) 0.0382(16) Uani 1 1 d . A .
C37 C 0.6760(4) 0.7105(5) 0.2662(4) 0.0352(15) Uani 1 1 d . . .
H37 H 0.7415 0.6880 0.2324 0.042 Uiso 1 1 calc R . .
C38 C 0.6884(4) 0.6768(4) 0.3557(4) 0.0275(14) Uani 1 1 d . . .
C39 C 0.5833(5) 0.8113(6) 0.1190(5) 0.0575(19) Uani 1 1 d DU . .
C40 C 0.5836(10) 0.9305(10) 0.1164(9) 0.057(4) Uani 0.50 1 d PDU A 1
H40A H 0.6471 0.9326 0.1523 0.085 Uiso 0.50 1 calc PR A 1
H40B H 0.5114 0.9672 0.1396 0.085 Uiso 0.50 1 calc PR A 1
H40C H 0.5926 0.9669 0.0556 0.085 Uiso 0.50 1 calc PR A 1
C41 C 0.4810(11) 0.8082(17) 0.0778(18) 0.070(6) Uani 0.50 1 d PDU A 1
H41A H 0.4152 0.8557 0.1000 0.104 Uiso 0.50 1 calc PR A 1
H41B H 0.4718 0.7343 0.0912 0.104 Uiso 0.50 1 calc PR A 1
H41C H 0.4861 0.8323 0.0141 0.104 Uiso 0.50 1 calc PR A 1
C42 C 0.6957(9) 0.7623(14) 0.0829(10) 0.079(5) Uani 0.50 1 d PDU A 1
H42A H 0.7034 0.8014 0.0228 0.118 Uiso 0.50 1 calc PR A 1
H42B H 0.7003 0.6867 0.0825 0.118 Uiso 0.50 1 calc PR A 1
H42C H 0.7573 0.7664 0.1197 0.118 Uiso 0.50 1 calc PR A 1
C40A C 0.6605(13) 0.8769(15) 0.0827(12) 0.109(6) Uani 0.50 1 d PDU A 2
H40D H 0.6552 0.8928 0.0184 0.164 Uiso 0.50 1 calc PR A 2
H40E H 0.7388 0.8381 0.1011 0.164 Uiso 0.50 1 calc PR A 2
H40F H 0.6399 0.9444 0.1039 0.164 Uiso 0.50 1 calc PR A 2
C41A C 0.4602(10) 0.8666(16) 0.0807(18) 0.071(7) Uani 0.50 1 d PDU A 2
H41D H 0.4401 0.9424 0.0853 0.106 Uiso 0.50 1 calc PR A 2
H41E H 0.4055 0.8300 0.1140 0.106 Uiso 0.50 1 calc PR A 2
H41F H 0.4582 0.8620 0.0189 0.106 Uiso 0.50 1 calc PR A 2
C42A C 0.6123(13) 0.7119(11) 0.0755(9) 0.091(5) Uani 0.50 1 d PDU A 2
H42D H 0.6127 0.7360 0.0115 0.137 Uiso 0.50 1 calc PR A 2
H42E H 0.5548 0.6704 0.0919 0.137 Uiso 0.50 1 calc PR A 2
H42F H 0.6878 0.6666 0.0957 0.137 Uiso 0.50 1 calc PR A 2
C43 C 0.8064(4) 0.6144(4) 0.3990(4) 0.0382(17) Uani 1 1 d . . .
C44 C 0.8181(4) 0.6562(5) 0.4823(4) 0.0473(18) Uani 1 1 d . . .
H44A H 0.8893 0.6145 0.5130 0.071 Uiso 1 1 calc R . .
H44B H 0.7533 0.6484 0.5210 0.071 Uiso 1 1 calc R . .
H44C H 0.8193 0.7323 0.4659 0.071 Uiso 1 1 calc R . .
C45 C 0.8026(4) 0.4958(5) 0.4254(5) 0.057(2) Uani 1 1 d . . .
H45A H 0.7918 0.4694 0.3728 0.086 Uiso 1 1 calc R . .
H45B H 0.7390 0.4890 0.4657 0.086 Uiso 1 1 calc R . .
H45C H 0.8745 0.4531 0.4546 0.086 Uiso 1 1 calc R . .
C46 C 0.9056(4) 0.6270(5) 0.3393(4) 0.0473(18) Uani 1 1 d . . .
H46A H 0.9055 0.7034 0.3222 0.071 Uiso 1 1 calc R . .
H46B H 0.8988 0.5992 0.2866 0.071 Uiso 1 1 calc R . .
H46C H 0.9771 0.5867 0.3701 0.071 Uiso 1 1 calc R . .

loop_
_atom_site_aniso_label
_atom_site_aniso_U_11
_atom_site_aniso_U_22
_atom_site_aniso_U_33
_atom_site_aniso_U_23
_atom_site_aniso_U_13
_atom_site_aniso_U_12
Ru1 0.0176(2) 0.0196(3) 0.0240(3) -0.0057(2) -0.0031(2) -0.0010(2)
Ru2 0.0158(2) 0.0161(3) 0.0360(3) -0.0066(2) -0.0019(2) -0.0014(2)
Cl1 0.0225(7) 0.0317(9) 0.0313(9) -0.0080(7) -0.0031(6) -0.0073(6)
Cl2 0.0211(6) 0.0251(9) 0.0414(9) -0.0079(7) -0.0039(6) -0.0041(6)
O1 0.0238(18) 0.021(2) 0.029(2) -0.0069(19) -0.0032(16) 0.0008(16)
O2 0.0260(19) 0.028(3) 0.028(2) -0.007(2) -0.0059(17) 0.0011(18)
O3 0.0240(19) 0.026(2) 0.039(3) -0.008(2) 0.0039(18) -0.0025(17)
O4 0.0145(18) 0.017(2) 0.045(3) -0.0068(19) 0.0002(17) -0.0021(15)
N1 0.009(2) 0.015(3) 0.024(3) 0.001(2) 0.0017(18) -0.0019(17)
N2 0.015(2) 0.019(3) 0.016(3) -0.003(2) 0.0023(18) -0.0072(19)
N3 0.021(2) 0.023(3) 0.020(3) -0.005(2) 0.0012(19) -0.0102(19)
N4 0.018(2) 0.016(3) 0.038(3) -0.006(2) -0.003(2) -0.0011(19)
N5 0.018(2) 0.013(3) 0.025(3) 0.000(2) -0.0002(19) -0.0038(19)
N6 0.018(2) 0.019(3) 0.023(3) -0.006(2) 0.0004(18) 0.0021(19)
C1 0.011(2) 0.014(3) 0.030(3) 0.001(3) -0.002(2) -0.001(2)
C2 0.019(3) 0.016(3) 0.030(4) -0.006(3) 0.001(2) -0.001(2)
C3 0.021(3) 0.020(3) 0.020(3) -0.006(3) 0.001(2) -0.010(2)
C4 0.014(2) 0.014(3) 0.026(3) 0.000(3) -0.001(2) -0.005(2)
C5 0.018(3) 0.011(3) 0.018(3) -0.006(2) 0.002(2) -0.005(2)
C6 0.021(3) 0.009(3) 0.021(3) 0.001(2) -0.003(2) -0.008(2)
C7 0.016(3) 0.011(3) 0.016(3) -0.003(2) 0.000(2) -0.002(2)
C8 0.010(2) 0.019(3) 0.030(4) -0.010(3) 0.003(2) -0.002(2)
C9 0.021(3) 0.009(3) 0.029(4) -0.003(3) 0.003(2) -0.007(2)
C10 0.017(3) 0.014(3) 0.026(3) -0.003(3) -0.003(2) -0.003(2)
C11 0.028(3) 0.028(4) 0.029(4) -0.014(3) -0.003(3) -0.004(2)
C12 0.039(3) 0.030(4) 0.024(4) -0.015(3) 0.004(3) -0.004(3)
C13 0.032(3) 0.031(4) 0.026(4) -0.007(3) -0.005(3) -0.007(3)
C14 0.025(3) 0.024(4) 0.024(4) -0.003(3) -0.004(2) -0.006(2)
C15 0.012(3) 0.028(4) 0.032(4) -0.007(3) -0.006(2) -0.001(2)
C16 0.019(3) 0.021(4) 0.043(4) -0.008(3) 0.002(3) -0.010(2)
C17 0.030(3) 0.012(3) 0.040(4) -0.004(3) -0.008(3) -0.005(2)
C18 0.017(3) 0.013(3) 0.034(4) -0.006(3) -0.001(2) 0.000(2)
C19 0.016(3) 0.014(3) 0.037(4) -0.006(3) 0.000(2) 0.001(2)
C20 0.025(3) 0.025(4) 0.037(4) -0.009(3) -0.001(3) 0.001(3)
C21 0.036(3) 0.012(3) 0.049(4) -0.006(3) -0.008(3) -0.002(3)
C22 0.035(3) 0.020(4) 0.056(4) -0.011(3) -0.011(3) -0.009(3)
C23 0.022(3) 0.021(4) 0.035(4) -0.009(3) -0.007(2) -0.002(2)
C24 0.018(3) 0.021(3) 0.031(4) -0.009(3) 0.000(2) -0.003(2)
C25 0.041(3) 0.035(4) 0.011(3) -0.006(3) -0.002(3) -0.006(3)
C26 0.043(3) 0.020(4) 0.034(4) -0.005(3) -0.008(3) 0.000(3)
C27 0.031(3) 0.032(4) 0.025(4) -0.008(3) -0.013(3) 0.009(3)
C28 0.053(4) 0.025(4) 0.041(4) 0.004(3) -0.005(3) -0.015(3)
C29 0.091(6) 0.088(8) 0.331(16) 0.101(8) -0.131(8) -0.071(6)
C30 0.157(8) 0.185(11) 0.116(9) -0.089(8) 0.075(7) -0.145(8)
C31 0.099(6) 0.140(10) 0.232(13) -0.140(10) 0.076(7) -0.080(6)
C32 0.027(3) 0.038(4) 0.044(4) 0.002(3) -0.003(3) 0.013(3)
C33 0.057(4) 0.089(6) 0.048(5) 0.007(5) -0.018(4) 0.015(4)
C34 0.063(5) 0.092(7) 0.141(8) -0.069(7) -0.019(5) 0.042(4)
C35 0.025(4) 0.082(7) 0.119(8) 0.022(6) -0.010(4) 0.012(4)
C36 0.035(4) 0.038(4) 0.045(4) -0.009(3) 0.008(3) -0.017(3)
C37 0.029(3) 0.035(4) 0.044(4) -0.014(3) 0.013(3) -0.010(3)
C38 0.021(3) 0.011(3) 0.054(5) -0.008(3) -0.001(3) -0.008(2)
C39 0.063(4) 0.056(5) 0.044(5) 0.002(4) 0.013(3) -0.010(4)
C40 0.042(8) 0.094(9) 0.029(9) 0.015(8) 0.016(7) -0.031(7)
C41 0.082(9) 0.12(2) 0.027(10) -0.040(15) 0.015(10) -0.036(11)
C42 0.067(8) 0.120(13) 0.057(11) -0.011(11) 0.032(8) -0.047(9)
C40A 0.092(12) 0.168(18) 0.066(14) 0.036(14) -0.006(11) -0.079(13)
C41A 0.063(7) 0.12(2) 0.030(11) -0.040(16) 0.014(7) -0.013(8)
C42A 0.096(12) 0.131(14) 0.045(11) -0.044(11) 0.023(9) -0.006(10)
C43 0.014(3) 0.016(4) 0.083(5) -0.011(3) -0.002(3) 0.002(2)
C44 0.026(3) 0.031(4) 0.078(5) 0.002(4) -0.013(3) -0.003(3)
C45 0.033(3) 0.033(4) 0.102(6) -0.010(4) -0.013(4) -0.003(3)
C46 0.020(3) 0.041(4) 0.081(5) -0.019(4) 0.009(3) -0.003(3)

loop_
_atom_type_symbol
_atom_type_description
_atom_type_scat_dispersion_real
_atom_type_scat_dispersion_imag
_atom_type_scat_source
C C 0.0033 0.0016 'International Tables Vol C Tables 4.2.6.8 and 6.1.1.4'
H H 0.0000 0.0000 'International Tables Vol C Tables 4.2.6.8 and 6.1.1.4'
N N 0.0061 0.0033 'International Tables Vol C Tables 4.2.6.8 and 6.1.1.4'
O O 0.0106 0.0060 'International Tables Vol C Tables 4.2.6.8 and 6.1.1.4'
Cl Cl 0.1484 0.1585 'International Tables Vol C Tables 4.2.6.8 and 6.1.1.4'
Ru Ru -1.2594 0.8363 'International Tables Vol C Tables 4.2.6.8 and 6.1.1.4'

loop_
_geom_angle_atom_site_label_1
_geom_angle_atom_site_label_2
_geom_angle_atom_site_label_3
_geom_angle
N2 Ru1 N1 80.75(15)
N2 Ru1 N3 80.11(16)
N1 Ru1 N3 160.79(14)
N2 Ru1 O1 86.83(15)
N1 Ru1 O1 84.94(14)
N3 Ru1 O1 95.51(14)
N2 Ru1 O2 175.94(17)
N1 Ru1 O2 98.70(13)
N3 Ru1 O2 100.51(14)
O1 Ru1 O2 89.12(14)
N2 Ru1 Cl1 96.67(13)
N1 Ru1 Cl1 93.83(11)
N3 Ru1 Cl1 86.89(12)
O1 Ru1 Cl1 176.07(10)
O2 Ru1 Cl1 87.38(11)
N5 Ru2 O3 88.07(15)
N5 Ru2 N6 80.59(15)
O3 Ru2 N6 87.13(15)
N5 Ru2 N4 79.57(15)
O3 Ru2 N4 89.00(16)
N6 Ru2 N4 159.90(14)
N5 Ru2 O4 177.76(16)
O3 Ru2 O4 90.87(14)
N6 Ru2 O4 101.33(13)
N4 Ru2 O4 98.43(13)
N5 Ru2 Cl2 94.39(13)
O3 Ru2 Cl2 177.46(10)
N6 Ru2 Cl2 92.64(12)
N4 Ru2 Cl2 92.07(13)
O4 Ru2 Cl2 86.69(11)
C25 O1 Ru1 121.4(3)
C27 O2 Ru1 123.4(3)
C36 O3 Ru2 125.4(4)
C38 O4 Ru2 124.5(3)
C1 N1 C5 116.9(4)
C1 N1 Ru1 129.8(3)
C5 N1 Ru1 112.9(3)
C9 N2 C6 123.2(4)
C9 N2 Ru1 119.5(3)
C6 N2 Ru1 116.8(3)
C14 N3 C10 117.3(4)
C14 N3 Ru1 128.4(3)
C10 N3 Ru1 114.3(3)
C15 N4 C19 117.0(4)
C15 N4 Ru2 127.6(3)
C19 N4 Ru2 114.8(3)
C7 N5 C8 124.3(4)
C7 N5 Ru2 118.6(3)
C8 N5 Ru2 116.7(3)
C20 N6 C24 117.6(4)
C20 N6 Ru2 129.2(3)
C24 N6 Ru2 113.0(3)
N1 C1 C2 123.6(4)
N1 C1 H1 118.2
C2 C1 H1 118.2
C1 C2 C3 119.0(4)
C1 C2 H2 120.5
C3 C2 H2 120.5
C4 C3 C2 119.1(4)
C4 C3 H3 120.4
C2 C3 H3 120.4
C5 C4 C3 119.7(4)
C5 C4 H4 120.1
C3 C4 H4 120.1
C4 C5 N1 121.6(4)
C4 C5 C6 124.7(4)
N1 C5 C6 113.2(4)
N2 C6 C7 117.4(4)
N2 C6 C5 112.8(4)
C7 C6 C5 129.6(4)
N5 C7 C6 116.0(4)
N5 C7 C19 112.6(4)
C6 C7 C19 130.7(4)
N5 C8 C9 115.8(4)
N5 C8 C24 112.1(4)
C9 C8 C24 131.9(4)
N2 C9 C8 117.6(4)
N2 C9 C10 112.2(4)
C8 C9 C10 129.7(4)
N3 C10 C11 121.3(4)
N3 C10 C9 113.0(4)
C11 C10 C9 125.4(4)
C12 C11 C10 119.8(4)
C12 C11 H11 120.1
C10 C11 H11 120.1
C11 C12 C13 119.5(5)
C11 C12 H12 120.2
C13 C12 H12 120.2
C14 C13 C12 118.4(5)
C14 C13 H13 120.8
C12 C13 H13 120.8
N3 C14 C13 123.4(4)
N3 C14 H14 118.3
C13 C14 H14 118.3
N4 C15 C16 123.7(4)
N4 C15 H15 118.1
C16 C15 H15 118.1
C17 C16 C15 118.5(4)
C17 C16 H16 120.8
C15 C16 H16 120.8
C16 C17 C18 119.1(5)
C16 C17 H17 120.4
C18 C17 H17 120.4
C19 C18 C17 119.7(4)
C19 C18 H18 120.2
C17 C18 H18 120.2
N4 C19 C18 121.9(4)
N4 C19 C7 112.4(4)
C18 C19 C7 125.0(4)
N6 C20 C21 124.6(4)
N6 C20 H20 117.7
C21 C20 H20 117.7
C20 C21 C22 117.0(5)
C20 C21 H21 121.5
C22 C21 H21 121.5
C23 C22 C21 120.4(5)
C23 C22 H22 119.8
C21 C22 H22 119.8
C22 C23 C24 119.9(4)
C22 C23 H23 120.0
C24 C23 H23 120.0
N6 C24 C23 120.4(4)
N6 C24 C8 114.3(4)
C23 C24 C8 124.6(4)
O1 C25 C26 125.5(5)
O1 C25 C28 114.4(4)
C26 C25 C28 120.1(5)
C25 C26 C27 127.2(5)
C25 C26 H26 116.4
C27 C26 H26 116.4
O2 C27 C26 124.9(5)
O2 C27 C32 116.0(5)
C26 C27 C32 119.1(5)
C30 C28 C31 107.5(7)
C30 C28 C29 107.9(7)
C31 C28 C29 109.3(6)
C30 C28 C25 109.2(5)
C31 C28 C25 112.9(5)
C29 C28 C25 109.9(5)
C28 C29 H29A 109.5
C28 C29 H29B 109.5
H29A C29 H29B 109.5
C28 C29 H29C 109.5
H29A C29 H29C 109.5
H29B C29 H29C 109.5
C28 C30 H30A 109.5
C28 C30 H30B 109.5
H30A C30 H30B 109.5
C28 C30 H30C 109.5
H30A C30 H30C 109.5
H30B C30 H30C 109.5
C28 C31 H31A 109.5
C28 C31 H31B 109.5
H31A C31 H31B 109.5
C28 C31 H31C 109.5
H31A C31 H31C 109.5
H31B C31 H31C 109.5
C35 C32 C33 109.2(6)
C35 C32 C34 109.5(6)
C33 C32 C34 111.8(6)
C35 C32 C27 109.3(5)
C33 C32 C27 107.9(5)
C34 C32 C27 109.1(5)
C32 C33 H33A 109.5
C32 C33 H33B 109.5
H33A C33 H33B 109.5
C32 C33 H33C 109.5
H33A C33 H33C 109.5
H33B C33 H33C 109.5
C32 C34 H34A 109.5
C32 C34 H34B 109.5
H34A C34 H34B 109.5
C32 C34 H34C 109.5
H34A C34 H34C 109.5
H34B C34 H34C 109.5
C32 C35 H35A 109.5
C32 C35 H35B 109.5
H35A C35 H35B 109.5
C32 C35 H35C 109.5
H35A C35 H35C 109.5
H35B C35 H35C 109.5
O3 C36 C37 125.2(6)
O3 C36 C39 114.1(5)
C37 C36 C39 120.7(5)
C38 C37 C36 127.7(5)
C38 C37 H37 116.1
C36 C37 H37 116.1
O4 C38 C37 125.6(5)
O4 C38 C43 112.9(5)
C37 C38 C43 121.4(5)
C41 C39 C40A 125.9(15)
C41 C39 C42 118.7(10)
C40A C39 C42 59.5(8)
C41 C39 C36 111.2(13)
C40A C39 C36 118.9(9)
C42 C39 C36 111.6(8)
C41 C39 C42A 72.5(8)
C40A C39 C42A 106.8(9)
C42 C39 C42A 53.0(7)
C36 C39 C42A 109.4(7)
C41 C39 C40 109.4(10)
C40A C39 C40 46.6(8)
C42 C39 C40 105.7(8)
C36 C39 C40 98.0(7)
C42A C39 C40 149.8(9)
C41 C39 C41A 28.7(10)
C40A C39 C41A 109.8(11)
C42 C39 C41A 135.7(12)
C36 C39 C41A 110.4(11)
C42A C39 C41A 99.9(8)
C40 C39 C41A 81.3(9)
C39 C40 H40A 109.5
C39 C40 H40B 109.5
C39 C40 H40C 109.5
C39 C41 H41A 109.5
C39 C41 H41B 109.5
C39 C41 H41C 109.5
C39 C42 H42A 109.5
C39 C42 H42B 109.5
C39 C42 H42C 109.5
C39 C40A H40D 109.5
C39 C40A H40E 109.5
H40D C40A H40E 109.5
C39 C40A H40F 109.5
H40D C40A H40F 109.5
H40E C40A H40F 109.5
C39 C41A H41D 109.5
C39 C41A H41E 109.5
H41D C41A H41E 109.5
C39 C41A H41F 109.5
H41D C41A H41F 109.5
H41E C41A H41F 109.5
C39 C42A H42D 109.5
C39 C42A H42E 109.5
H42D C42A H42E 109.5
C39 C42A H42F 109.5
H42D C42A H42F 109.5
H42E C42A H42F 109.5
C46 C43 C45 110.8(5)
C46 C43 C44 109.5(4)
C45 C43 C44 109.0(6)
C46 C43 C38 113.2(5)
C45 C43 C38 106.2(4)
C44 C43 C38 108.0(4)
C43 C44 H44A 109.5
C43 C44 H44B 109.5
H44A C44 H44B 109.5
C43 C44 H44C 109.5
H44A C44 H44C 109.5
H44B C44 H44C 109.5
C43 C45 H45A 109.5
C43 C45 H45B 109.5
H45A C45 H45B 109.5
C43 C45 H45C 109.5
H45A C45 H45C 109.5
H45B C45 H45C 109.5
C43 C46 H46A 109.5
C43 C46 H46B 109.5
H46A C46 H46B 109.5
C43 C46 H46C 109.5
H46A C46 H46C 109.5
H46B C46 H46C 109.5

loop_
_geom_bond_atom_site_label_1
_geom_bond_atom_site_label_2
_geom_bond_distance
Ru1 N2 1.907(4)
Ru1 N1 2.030(4)
Ru1 N3 2.040(4)
Ru1 O1 2.050(4)
Ru1 O2 2.069(3)
Ru1 Cl1 2.3654(14)
Ru2 N5 1.912(4)
Ru2 O3 2.016(4)
Ru2 N6 2.025(4)
Ru2 N4 2.030(4)
Ru2 O4 2.056(3)
Ru2 Cl2 2.3820(15)
O1 C25 1.287(6)
O2 C27 1.267(6)
O3 C36 1.284(6)
O4 C38 1.279(6)
N1 C1 1.348(5)
N1 C5 1.387(5)
N2 C9 1.368(6)
N2 C6 1.368(5)
N3 C14 1.350(5)
N3 C10 1.381(5)
N4 C15 1.347(5)
N4 C19 1.375(5)
N5 C7 1.364(5)
N5 C8 1.388(5)
N6 C20 1.334(6)
N6 C24 1.381(5)
C1 C2 1.366(6)
C1 H1 0.9500
C2 C3 1.386(6)
C2 H2 0.9500
C3 C4 1.376(6)
C3 H3 0.9500
C4 C5 1.378(6)
C4 H4 0.9500
C5 C6 1.461(6)
C6 C7 1.415(6)
C7 C19 1.472(6)
C8 C9 1.406(6)
C8 C24 1.445(6)
C9 C10 1.478(6)
C10 C11 1.383(6)
C11 C12 1.369(6)
C11 H11 0.9500
C12 C13 1.390(6)
C12 H12 0.9500
C13 C14 1.375(6)
C13 H13 0.9500
C14 H14 0.9500
C15 C16 1.383(6)
C15 H15 0.9500
C16 C17 1.379(6)
C16 H16 0.9500
C17 C18 1.388(6)
C17 H17 0.9500
C18 C19 1.377(6)
C18 H18 0.9500
C20 C21 1.374(6)
C20 H20 0.9500
C21 C22 1.393(6)
C21 H21 0.9500
C22 C23 1.360(7)
C22 H22 0.9500
C23 C24 1.391(6)
C23 H23 0.9500
C25 C26 1.380(6)
C25 C28 1.543(7)
C26 C27 1.399(7)
C26 H26 0.9500
C27 C32 1.560(6)
C28 C30 1.474(9)
C28 C31 1.497(8)
C28 C29 1.510(8)
C29 H29A 0.9800
C29 H29B 0.9800
C29 H29C 0.9800
C30 H30A 0.9800
C30 H30B 0.9800
C30 H30C 0.9800
C31 H31A 0.9800
C31 H31B 0.9800
C31 H31C 0.9800
C32 C35 1.503(8)
C32 C33 1.505(8)
C32 C34 1.513(8)
C33 H33A 0.9800
C33 H33B 0.9800
C33 H33C 0.9800
C34 H34A 0.9800
C34 H34B 0.9800
C34 H34C 0.9800
C35 H35A 0.9800
C35 H35B 0.9800
C35 H35C 0.9800
C36 C37 1.392(7)
C36 C39 1.534(8)
C37 C38 1.374(7)
C37 H37 0.9500
C38 C43 1.559(6)
C39 C41 1.434(12)
C39 C40A 1.442(12)
C39 C42 1.491(11)
C39 C42A 1.552(12)
C39 C40 1.556(12)
C39 C41A 1.567(13)
C40 H40A 0.9800
C40 H40B 0.9800
C40 H40C 0.9800
C41 H41A 0.9800
C41 H41B 0.9800
C41 H41C 0.9800
C42 H42A 0.9800
C42 H42B 0.9800
C42 H42C 0.9800
C40A H40D 0.9800
C40A H40E 0.9800
C40A H40F 0.9800
C41A H41D 0.9800
C41A H41E 0.9800
C41A H41F 0.9800
C42A H42D 0.9800
C42A H42E 0.9800
C42A H42F 0.9800
C43 C46 1.505(7)
C43 C45 1.534(8)
C43 C44 1.537(7)
C44 H44A 0.9800
C44 H44B 0.9800
C44 H44C 0.9800
C45 H45A 0.9800
C45 H45B 0.9800
C45 H45C 0.9800
C46 H46A 0.9800
C46 H46B 0.9800
C46 H46C 0.9800

loop_
_geom_torsion_atom_site_label_1
_geom_torsion_atom_site_label_2
_geom_torsion_atom_site_label_3
_geom_torsion_atom_site_label_4
_geom_torsion
N2 Ru1 O1 C25 -149.4(4)
N1 Ru1 O1 C25 -68.5(3)
N3 Ru1 O1 C25 130.8(3)
O2 Ru1 O1 C25 30.3(3)
Cl1 Ru1 O1 C25 3.3(16)
N2 Ru1 O2 C27 -21(2)
N1 Ru1 O2 C27 60.5(4)
N3 Ru1 O2 C27 -119.7(4)
O1 Ru1 O2 C27 -24.3(4)
Cl1 Ru1 O2 C27 154.0(4)
N5 Ru2 O3 C36 -173.7(4)
N6 Ru2 O3 C36 -93.0(4)
N4 Ru2 O3 C36 106.7(4)
O4 Ru2 O3 C36 8.3(4)
Cl2 Ru2 O3 C36 -8(3)
N5 Ru2 O4 C38 -66(4)
O3 Ru2 O4 C38 -4.6(4)
N6 Ru2 O4 C38 82.7(4)
N4 Ru2 O4 C38 -93.7(4)
Cl2 Ru2 O4 C38 174.7(4)
N2 Ru1 N1 C1 -163.0(4)
N3 Ru1 N1 C1 -158.4(4)
O1 Ru1 N1 C1 109.4(4)
O2 Ru1 N1 C1 21.1(4)
Cl1 Ru1 N1 C1 -66.9(4)
N2 Ru1 N1 C5 9.5(3)
N3 Ru1 N1 C5 14.1(7)
O1 Ru1 N1 C5 -78.1(3)
O2 Ru1 N1 C5 -166.4(3)
Cl1 Ru1 N1 C5 105.7(3)
N1 Ru1 N2 C9 170.8(4)
N3 Ru1 N2 C9 -7.7(4)
O1 Ru1 N2 C9 -103.9(4)
O2 Ru1 N2 C9 -107(2)
Cl1 Ru1 N2 C9 78.0(4)
N1 Ru1 N2 C6 -17.2(3)
N3 Ru1 N2 C6 164.4(4)
O1 Ru1 N2 C6 68.2(3)
O2 Ru1 N2 C6 65(2)
Cl1 Ru1 N2 C6 -110.0(3)
N2 Ru1 N3 C14 -174.9(4)
N1 Ru1 N3 C14 -179.5(4)
O1 Ru1 N3 C14 -89.1(4)
O2 Ru1 N3 C14 1.0(4)
Cl1 Ru1 N3 C14 87.8(4)
N2 Ru1 N3 C10 2.9(3)
N1 Ru1 N3 C10 -1.7(7)
O1 Ru1 N3 C10 88.7(3)
O2 Ru1 N3 C10 178.8(3)
Cl1 Ru1 N3 C10 -94.4(3)
N5 Ru2 N4 C15 -161.5(5)
O3 Ru2 N4 C15 -73.3(4)
N6 Ru2 N4 C15 -152.1(4)
O4 Ru2 N4 C15 17.4(5)
Cl2 Ru2 N4 C15 104.4(4)
N5 Ru2 N4 C19 9.3(3)
O3 Ru2 N4 C19 97.5(4)
N6 Ru2 N4 C19 18.7(7)
O4 Ru2 N4 C19 -171.7(3)
Cl2 Ru2 N4 C19 -84.8(3)
O3 Ru2 N5 C7 -102.8(4)
N6 Ru2 N5 C7 169.8(4)
N4 Ru2 N5 C7 -13.4(4)
O4 Ru2 N5 C7 -41(4)
Cl2 Ru2 N5 C7 77.9(4)
O3 Ru2 N5 C8 70.7(4)
N6 Ru2 N5 C8 -16.7(4)
N4 Ru2 N5 C8 160.1(4)
O4 Ru2 N5 C8 133(4)
Cl2 Ru2 N5 C8 -108.6(3)
N5 Ru2 N6 C20 -164.7(5)
O3 Ru2 N6 C20 106.8(5)
N4 Ru2 N6 C20 -174.0(5)
O4 Ru2 N6 C20 16.5(5)
Cl2 Ru2 N6 C20 -70.6(4)
N5 Ru2 N6 C24 10.0(3)
O3 Ru2 N6 C24 -78.5(3)
N4 Ru2 N6 C24 0.7(7)
O4 Ru2 N6 C24 -168.8(3)
Cl2 Ru2 N6 C24 104.0(3)
C5 N1 C1 C2 1.7(7)
Ru1 N1 C1 C2 174.0(4)
N1 C1 C2 C3 -2.0(8)
C1 C2 C3 C4 0.1(7)
C2 C3 C4 C5 1.9(7)
C3 C4 C5 N1 -2.1(7)
C3 C4 C5 C6 -173.4(5)
C1 N1 C5 C4 0.3(7)
Ru1 N1 C5 C4 -173.2(4)
C1 N1 C5 C6 172.5(4)
Ru1 N1 C5 C6 -1.1(5)
C9 N2 C6 C7 9.3(7)
Ru1 N2 C6 C7 -162.5(4)
C9 N2 C6 C5 -167.0(4)
Ru1 N2 C6 C5 21.2(5)
C4 C5 C6 N2 159.6(5)
N1 C5 C6 N2 -12.3(6)
C4 C5 C6 C7 -16.1(8)
N1 C5 C6 C7 172.0(5)
C8 N5 C7 C6 13.0(7)
Ru2 N5 C7 C6 -174.0(3)
C8 N5 C7 C19 -158.2(5)
Ru2 N5 C7 C19 14.8(6)
N2 C6 C7 N5 -21.6(7)
C5 C6 C7 N5 154.0(5)
N2 C6 C7 C19 147.7(5)
C5 C6 C7 C19 -36.8(9)
C7 N5 C8 C9 8.4(7)
Ru2 N5 C8 C9 -164.7(4)
C7 N5 C8 C24 -167.1(5)
Ru2 N5 C8 C24 19.8(6)
C6 N2 C9 C8 12.7(7)
Ru1 N2 C9 C8 -175.8(4)
C6 N2 C9 C10 -160.9(4)
Ru1 N2 C9 C10 10.6(5)
N5 C8 C9 N2 -21.0(7)
C24 C8 C9 N2 153.3(5)
N5 C8 C9 C10 151.2(5)
C24 C8 C9 C10 -34.5(9)
C14 N3 C10 C11 5.5(7)
Ru1 N3 C10 C11 -172.5(4)
C14 N3 C10 C9 179.8(4)
Ru1 N3 C10 C9 1.8(5)
N2 C9 C10 N3 -7.5(6)
C8 C9 C10 N3 179.9(5)
N2 C9 C10 C11 166.5(5)
C8 C9 C10 C11 -6.1(9)
N3 C10 C11 C12 -3.8(8)
C9 C10 C11 C12 -177.3(5)
C10 C11 C12 C13 -1.0(8)
C11 C12 C13 C14 3.9(8)
C10 N3 C14 C13 -2.5(7)
Ru1 N3 C14 C13 175.2(4)
C12 C13 C14 N3 -2.1(8)
C19 N4 C15 C16 1.6(8)
Ru2 N4 C15 C16 172.2(4)
N4 C15 C16 C17 1.3(8)
C15 C16 C17 C18 -2.3(8)
C16 C17 C18 C19 0.5(8)
C15 N4 C19 C18 -3.5(7)
Ru2 N4 C19 C18 -175.3(4)
C15 N4 C19 C7 167.6(4)
Ru2 N4 C19 C7 -4.2(5)
C17 C18 C19 N4 2.5(8)
C17 C18 C19 C7 -167.5(5)
N5 C7 C19 N4 -6.1(6)
C6 C7 C19 N4 -175.7(5)
N5 C7 C19 C18 164.7(5)
C6 C7 C19 C18 -4.9(9)
C24 N6 C20 C21 0.8(8)
Ru2 N6 C20 C21 175.3(4)
N6 C20 C21 C22 -2.3(9)
C20 C21 C22 C23 1.4(9)
C21 C22 C23 C24 1.0(9)
C20 N6 C24 C23 1.7(7)
Ru2 N6 C24 C23 -173.6(4)
C20 N6 C24 C8 173.1(5)
Ru2 N6 C24 C8 -2.3(6)
C22 C23 C24 N6 -2.6(8)
C22 C23 C24 C8 -173.0(5)
N5 C8 C24 N6 -10.6(6)
C9 C8 C24 N6 174.9(5)
N5 C8 C24 C23 160.3(5)
C9 C8 C24 C23 -14.2(10)
Ru1 O1 C25 C26 -23.8(7)
Ru1 O1 C25 C28 159.1(3)
O1 C25 C26 C27 -1.2(9)
C28 C25 C26 C27 175.8(5)
Ru1 O2 C27 C26 10.2(8)
Ru1 O2 C27 C32 -169.7(3)
C25 C26 C27 O2 9.1(9)
C25 C26 C27 C32 -171.0(5)
O1 C25 C28 C30 93.7(6)
C26 C25 C28 C30 -83.6(7)
O1 C25 C28 C31 -146.9(6)
C26 C25 C28 C31 35.9(8)
O1 C25 C28 C29 -24.5(8)
C26 C25 C28 C29 158.2(7)
O2 C27 C32 C35 4.2(7)
C26 C27 C32 C35 -175.7(6)
O2 C27 C32 C33 -114.4(6)
C26 C27 C32 C33 65.7(7)
O2 C27 C32 C34 124.0(6)
C26 C27 C32 C34 -56.0(8)
Ru2 O3 C36 C37 -6.3(8)
Ru2 O3 C36 C39 175.8(4)
O3 C36 C37 C38 -2.7(10)
C39 C36 C37 C38 175.1(6)
Ru2 O4 C38 C37 -1.5(7)
Ru2 O4 C38 C43 179.9(3)
C36 C37 C38 O4 7.0(9)
C36 C37 C38 C43 -174.5(5)
O3 C36 C39 C41 -40.8(10)
C37 C36 C39 C41 141.2(9)
O3 C36 C39 C40A 118.0(11)
C37 C36 C39 C40A -60.0(12)
O3 C36 C39 C42 -175.9(8)
C37 C36 C39 C42 6.1(11)
O3 C36 C39 C42A -119.0(8)
C37 C36 C39 C42A 63.0(9)
O3 C36 C39 C40 73.6(7)
C37 C36 C39 C40 -104.4(7)
O3 C36 C39 C41A -10.1(10)
C37 C36 C39 C41A 171.9(8)
O4 C38 C43 C46 -162.7(5)
C37 C38 C43 C46 18.6(7)
O4 C38 C43 C45 75.5(6)
C37 C38 C43 C45 -103.2(6)
O4 C38 C43 C44 -41.4(6)
C37 C38 C43 C44 140.0(5)
